data_4514542
loop_
_publ_author_name
'Yuan, Ying-Xue'
'Zheng, Yan-Song'

_publ_section_title
;
 New Acylhydrazone Photoswitches with Quantitative Conversion and High
 Quantum Yield but without Hydrogen Bond Stabilizing ( Z)-Isomer.
;
_journal_issue 7
_journal_name_full 'ACS applied materials &amp; interfaces'
_journal_page_first 7303
_journal_page_last 7310
_journal_paper_doi 10.1021/acsami.8b21719
_journal_volume 11
_journal_year 2019
_chemical_formula_moiety 'C22 H22 N2 O5'
_chemical_formula_sum 'C22 H22 N2 O5'
_chemical_formula_weight 394.41
_space_group_crystal_system triclinic
_space_group_IT_number 2
_space_group_name_Hall '-P 1'
_space_group_name_H-M_alt 'P -1'
_symmetry_space_group_name_Hall '-P 1'
_symmetry_space_group_name_H-M 'P -1'
_atom_sites_solution_hydrogens mixed
_atom_sites_solution_primary direct
_audit_creation_date 2017-05-26
_audit_creation_method
;
Olex2 1.2
(compiled 2017.03.28 svn.r3405 for OlexSys, GUI svn.r5337)
;
_audit_update_record
;
????
;
_cell_angle_alpha 73.936(12)
_cell_angle_beta 80.864(13)
_cell_angle_gamma 73.952(12)
_cell_formula_units_Z 2
_cell_length_a 8.1403(12)
_cell_length_b 8.4650(12)
_cell_length_c 14.778(3)
_cell_measurement_reflns_used 2148
_cell_measurement_temperature 128(2)
_cell_measurement_theta_max 27.5
_cell_measurement_theta_min 3.1
_cell_volume 936.7(3)
_computing_cell_refinement 'CrystalClear-SM Expert 2.1 b42'
_computing_data_collection 'CrystalClear-SM Expert 2.1 b42 (Rigaku, 2015)'
_computing_data_reduction 'CrystalClear-SM Expert 2.1 b42'
_computing_molecular_graphics 'Olex2 (Dolomanov et al., 2009)'
_computing_publication_material 'Olex2 (Dolomanov et al., 2009)'
_computing_structure_refinement 'ShelXL (Sheldrick, 2015)'
_computing_structure_solution 'ShelXS (Sheldrick, 2008)'
_diffrn_ambient_temperature 128.15
_diffrn_detector_area_resol_mean 5.814
_diffrn_measured_fraction_theta_full 0.991
_diffrn_measured_fraction_theta_max 0.977
_diffrn_measurement_device_type 'Rigaku Xtalab P200'
_diffrn_measurement_method '\w scans'
_diffrn_radiation_monochromator confocal
_diffrn_radiation_type MoK\a
_diffrn_radiation_wavelength 0.71073
_diffrn_reflns_av_R_equivalents 0.0260
_diffrn_reflns_av_unetI/netI 0.0224
_diffrn_reflns_Laue_measured_fraction_full 0.991
_diffrn_reflns_Laue_measured_fraction_max 0.977
_diffrn_reflns_limit_h_max 10
_diffrn_reflns_limit_h_min -10
_diffrn_reflns_limit_k_max 10
_diffrn_reflns_limit_k_min -10
_diffrn_reflns_limit_l_max 19
_diffrn_reflns_limit_l_min -19
_diffrn_reflns_number 12065
_diffrn_reflns_point_group_measured_fraction_full 0.991
_diffrn_reflns_point_group_measured_fraction_max 0.977
_diffrn_reflns_theta_full 25.242
_diffrn_reflns_theta_max 27.583
_diffrn_reflns_theta_min 3.095
_exptl_absorpt_coefficient_mu 0.100
_exptl_absorpt_correction_T_max 0.9881
_exptl_absorpt_correction_T_min 0.9803
_exptl_absorpt_correction_type multi-scan
_exptl_absorpt_process_details 'REQAB (Rigaku, 1998)'
_exptl_crystal_colour Colorless
_exptl_crystal_density_diffrn 1.398
_exptl_crystal_density_method "'not measured'"
_exptl_crystal_description Prism
_exptl_crystal_F_000 416
_exptl_crystal_size_max 0.2
_exptl_crystal_size_mid 0.18
_exptl_crystal_size_min 0.12
_refine_diff_density_max 0.546
_refine_diff_density_min -0.198
_refine_diff_density_rms 0.056
_refine_ls_extinction_method none
_refine_ls_goodness_of_fit_ref 1.056
_refine_ls_hydrogen_treatment mixed
_refine_ls_matrix_type full
_refine_ls_number_parameters 270
_refine_ls_number_reflns 4231
_refine_ls_number_restraints 0
_refine_ls_restrained_S_all 1.056
_refine_ls_R_factor_all 0.0484
_refine_ls_R_factor_gt 0.0440
_refine_ls_shift/su_max 0.001
_refine_ls_shift/su_mean 0.000
_refine_ls_structure_factor_coef Fsqd
_refine_ls_weighting_details 'w=1/[\s^2^(Fo^2^)+(0.0867P)^2^+0.1298P] where P=(Fo^2^+2Fc^2^)/3'
_refine_ls_weighting_scheme calc
_refine_ls_wR_factor_gt 0.1238
_refine_ls_wR_factor_ref 0.1268
_reflns_Friedel_coverage 0.000
_reflns_number_gt 3703
_reflns_number_total 4231
_reflns_threshold_expression 'I > 2\s(I)'
_cod_data_source_file am8b21719_si_002.cif
_cod_data_source_block shelx
_cod_database_code 4514542
_shelx_shelxl_version_number 2014/8
_shelx_space_group_comment
;
The symmetry employed for this shelxl refinement is uniquely defined
by the following loop, which should always be used as a source of
symmetry information in preference to the above space-group names.
They are only intended as comments.
;
_shelx_estimated_absorpt_t_max 0.988
_shelx_estimated_absorpt_t_min 0.980
_olex2_refinement_description
;
1. Fixed Uiso
 At 1.2 times of:
  All C(H) groups
 At 1.5 times of:
  All C(H,H,H) groups
2.a Aromatic/amide H refined with riding coordinates:
 C1(H1), C4(H4), C5(H5), C6(H6), C7(H7), C9(H9), C10(H10), C15(H15), C19(H19)
2.b Idealised Me refined as rotating group:
 C12(H12A,H12B,H12C), C20(H20A,H20B,H20C), C21(H21A,H21B,H21C), C22(H22A,H22B,
 H22C)
;
_olex2_submission_special_instructions 'No special instructions were received'

loop_
_space_group_symop_operation_xyz
'x, y, z'
'-x, -y, -z'

loop_
_atom_site_label
_atom_site_type_symbol
_atom_site_fract_x
_atom_site_fract_y
_atom_site_fract_z
_atom_site_U_iso_or_equiv
_atom_site_adp_type
_atom_site_occupancy
_atom_site_site_symmetry_order
_atom_site_calc_flag
_atom_site_refinement_flags_posn
O1 O 0.45814(10) 0.29715(10) 0.07602(6) 0.0191(2) Uani 1 1 d .
O2 O -0.24893(11) 0.44383(11) 0.25566(6) 0.0237(2) Uani 1 1 d .
O3 O -0.32632(12) 0.16458(12) 0.61435(6) 0.0256(2) Uani 1 1 d .
O4 O -0.22397(11) -0.16825(11) 0.62394(6) 0.0236(2) Uani 1 1 d .
O5 O -0.11605(12) -0.28423(11) 0.46785(6) 0.0256(2) Uani 1 1 d .
N1 N -0.00021(12) 0.34148(12) 0.12098(6) 0.0151(2) Uani 1 1 d .
N2 N -0.02104(12) 0.24392(12) 0.21199(7) 0.0152(2) Uani 1 1 d .
C1 C 0.13409(13) 0.28430(14) 0.06975(8) 0.0149(2) Uani 1 1 d .
H1 H 0.1489 0.3512 0.0072 0.018 Uiso 1 1 calc R
C2 C 0.26919(13) 0.12464(14) 0.09766(7) 0.0142(2) Uani 1 1 d .
C3 C 0.23467(14) -0.03880(14) 0.12012(7) 0.0145(2) Uani 1 1 d .
C4 C 0.06999(14) -0.06278(15) 0.11590(8) 0.0182(2) Uani 1 1 d .
H4 H -0.0218 0.0331 0.0967 0.022 Uiso 1 1 calc R
C5 C 0.04185(15) -0.22202(16) 0.13908(9) 0.0211(3) Uani 1 1 d .
H5 H -0.0689 -0.2352 0.1353 0.025 Uiso 1 1 calc R
C6 C 0.17578(16) -0.36704(15) 0.16854(9) 0.0215(3) Uani 1 1 d .
H6 H 0.1542 -0.4767 0.1865 0.026 Uiso 1 1 calc R
C7 C 0.33642(15) -0.34860(14) 0.17109(8) 0.0189(2) Uani 1 1 d .
H7 H 0.4266 -0.4464 0.1899 0.023 Uiso 1 1 calc R
C8 C 0.37061(14) -0.18592(14) 0.14616(8) 0.0157(2) Uani 1 1 d .
C9 C 0.53757(14) -0.16688(15) 0.14650(8) 0.0177(2) Uani 1 1 d .
H9 H 0.6286 -0.2648 0.1631 0.021 Uiso 1 1 calc R
C10 C 0.57016(14) -0.00991(15) 0.12332(8) 0.0182(2) Uani 1 1 d .
H10 H 0.6832 0.0007 0.1237 0.022 Uiso 1 1 calc R
C11 C 0.43516(14) 0.13684(14) 0.09866(8) 0.0153(2) Uani 1 1 d .
C12 C 0.62859(14) 0.31492(15) 0.07601(9) 0.0193(2) Uani 1 1 d .
H12A H 0.6669 0.2657 0.1397 0.029 Uiso 1 1 calc GR
H12B H 0.6285 0.4354 0.0568 0.029 Uiso 1 1 calc GR
H12C H 0.7067 0.2558 0.0315 0.029 Uiso 1 1 calc GR
C13 C -0.15293(14) 0.30268(14) 0.27368(8) 0.0154(2) Uani 1 1 d .
C14 C -0.17254(14) 0.17452(14) 0.36520(8) 0.0157(2) Uani 1 1 d .
C15 C -0.24182(14) 0.23458(15) 0.44498(8) 0.0180(2) Uani 1 1 d .
H15 H -0.2749 0.3530 0.4407 0.022 Uiso 1 1 calc R
C16 C -0.26234(15) 0.11941(16) 0.53136(8) 0.0190(2) Uani 1 1 d .
C17 C -0.21429(14) -0.05451(15) 0.53746(8) 0.0186(2) Uani 1 1 d .
C18 C -0.15144(15) -0.11325(15) 0.45597(8) 0.0189(2) Uani 1 1 d .
C19 C -0.12889(14) 0.00155(15) 0.36937(8) 0.0175(2) Uani 1 1 d .
H19 H -0.0843 -0.0378 0.3140 0.021 Uiso 1 1 calc R
C20 C -0.42872(19) 0.33404(18) 0.60545(9) 0.0324(3) Uani 1 1 d .
H20A H -0.3551 0.4136 0.5823 0.049 Uiso 1 1 calc GR
H20B H -0.4869 0.3470 0.6673 0.049 Uiso 1 1 calc GR
H20C H -0.5144 0.3578 0.5607 0.049 Uiso 1 1 calc GR
C21 C -0.39120(18) -0.19706(19) 0.65401(10) 0.0324(3) Uani 1 1 d .
H21A H -0.4744 -0.0888 0.6550 0.049 Uiso 1 1 calc GR
H21B H -0.3909 -0.2727 0.7176 0.049 Uiso 1 1 calc GR
H21C H -0.4229 -0.2495 0.6101 0.049 Uiso 1 1 calc GR
C22 C -0.05130(19) -0.34680(16) 0.38546(10) 0.0297(3) Uani 1 1 d .
H22A H -0.1386 -0.3043 0.3401 0.045 Uiso 1 1 calc GR
H22B H -0.0231 -0.4710 0.4031 0.045 Uiso 1 1 calc GR
H22C H 0.0522 -0.3080 0.3566 0.045 Uiso 1 1 calc GR
H2 H 0.064(2) 0.154(2) 0.2360(12) 0.028(4) Uiso 1 1 d .

loop_
_atom_site_aniso_label
_atom_site_aniso_U_11
_atom_site_aniso_U_22
_atom_site_aniso_U_33
_atom_site_aniso_U_23
_atom_site_aniso_U_13
_atom_site_aniso_U_12
O1 0.0150(4) 0.0139(4) 0.0278(4) -0.0026(3) -0.0023(3) -0.0050(3)
O2 0.0267(5) 0.0160(4) 0.0201(4) -0.0025(3) -0.0004(3) 0.0051(3)
O3 0.0322(5) 0.0253(5) 0.0144(4) -0.0043(3) -0.0003(3) -0.0007(4)
O4 0.0204(4) 0.0267(5) 0.0176(4) 0.0056(3) -0.0020(3) -0.0068(4)
O5 0.0342(5) 0.0146(4) 0.0242(4) -0.0008(3) -0.0001(4) -0.0052(4)
N1 0.0156(4) 0.0135(5) 0.0147(4) -0.0006(4) -0.0022(3) -0.0038(3)
N2 0.0152(4) 0.0125(5) 0.0139(4) 0.0004(4) -0.0020(3) 0.0000(4)
C1 0.0138(5) 0.0137(5) 0.0162(5) -0.0018(4) -0.0030(4) -0.0030(4)
C2 0.0141(5) 0.0137(5) 0.0135(5) -0.0032(4) -0.0004(4) -0.0017(4)
C3 0.0152(5) 0.0147(5) 0.0133(5) -0.0040(4) -0.0006(4) -0.0029(4)
C4 0.0153(5) 0.0194(6) 0.0192(5) -0.0055(4) -0.0018(4) -0.0023(4)
C5 0.0180(5) 0.0236(6) 0.0250(6) -0.0094(5) -0.0012(4) -0.0073(5)
C6 0.0260(6) 0.0157(6) 0.0252(6) -0.0072(5) -0.0003(5) -0.0080(5)
C7 0.0221(6) 0.0134(5) 0.0198(5) -0.0051(4) -0.0008(4) -0.0019(4)
C8 0.0172(5) 0.0149(5) 0.0143(5) -0.0042(4) -0.0004(4) -0.0024(4)
C9 0.0152(5) 0.0153(5) 0.0190(5) -0.0020(4) -0.0019(4) 0.0001(4)
C10 0.0127(5) 0.0191(6) 0.0213(6) -0.0031(4) -0.0020(4) -0.0032(4)
C11 0.0168(5) 0.0131(5) 0.0147(5) -0.0020(4) -0.0008(4) -0.0035(4)
C12 0.0147(5) 0.0188(6) 0.0259(6) -0.0053(5) -0.0019(4) -0.0068(4)
C13 0.0157(5) 0.0147(5) 0.0157(5) -0.0042(4) -0.0026(4) -0.0024(4)
C14 0.0130(5) 0.0166(5) 0.0154(5) -0.0016(4) -0.0028(4) -0.0017(4)
C15 0.0170(5) 0.0166(6) 0.0181(5) -0.0032(4) -0.0023(4) -0.0015(4)
C16 0.0170(5) 0.0237(6) 0.0152(5) -0.0044(4) -0.0021(4) -0.0030(4)
C17 0.0152(5) 0.0216(6) 0.0159(5) 0.0017(4) -0.0030(4) -0.0048(4)
C18 0.0173(5) 0.0158(5) 0.0214(6) -0.0011(4) -0.0029(4) -0.0035(4)
C19 0.0167(5) 0.0171(6) 0.0171(5) -0.0032(4) -0.0012(4) -0.0029(4)
C20 0.0394(8) 0.0311(7) 0.0190(6) -0.0094(5) -0.0013(5) 0.0061(6)
C21 0.0277(7) 0.0374(8) 0.0293(7) 0.0033(6) -0.0003(5) -0.0161(6)
C22 0.0411(8) 0.0171(6) 0.0281(7) -0.0048(5) -0.0004(6) -0.0048(5)

loop_
_atom_type_symbol
_atom_type_description
_atom_type_scat_dispersion_real
_atom_type_scat_dispersion_imag
_atom_type_scat_source
C C 0.0033 0.0016 'International Tables Vol C Tables 4.2.6.8 and 6.1.1.4'
H H 0.0000 0.0000 'International Tables Vol C Tables 4.2.6.8 and 6.1.1.4'
N N 0.0061 0.0033 'International Tables Vol C Tables 4.2.6.8 and 6.1.1.4'
O O 0.0106 0.0060 'International Tables Vol C Tables 4.2.6.8 and 6.1.1.4'

loop_
_geom_angle_atom_site_label_1
_geom_angle_atom_site_label_2
_geom_angle_atom_site_label_3
_geom_angle
C11 O1 C12 117.51(9)
C16 O3 C20 115.76(9)
C17 O4 C21 113.71(9)
C18 O5 C22 116.66(10)
C1 N1 N2 116.21(9)
N1 N2 H2 120.6(10)
C13 N2 N1 119.85(9)
C13 N2 H2 117.9(10)
N1 C1 H1 116.4
N1 C1 C2 127.15(10)
C2 C1 H1 116.4
C3 C2 C1 122.43(9)
C11 C2 C1 118.21(10)
C11 C2 C3 119.32(10)
C4 C3 C2 122.90(10)
C4 C3 C8 117.86(10)
C8 C3 C2 119.23(10)
C3 C4 H4 119.5
C5 C4 C3 121.02(11)
C5 C4 H4 119.5
C4 C5 H5 119.6
C4 C5 C6 120.74(11)
C6 C5 H5 119.6
C5 C6 H6 120.2
C7 C6 C5 119.67(11)
C7 C6 H6 120.2
C6 C7 H7 119.5
C6 C7 C8 121.03(11)
C8 C7 H7 119.5
C7 C8 C3 119.60(10)
C9 C8 C3 119.30(10)
C9 C8 C7 121.10(10)
C8 C9 H9 119.5
C10 C9 C8 121.08(10)
C10 C9 H9 119.5
C9 C10 H10 120.1
C9 C10 C11 119.88(10)
C11 C10 H10 120.1
O1 C11 C2 115.89(10)
O1 C11 C10 122.95(10)
C2 C11 C10 121.15(10)
O1 C12 H12A 109.5
O1 C12 H12B 109.5
O1 C12 H12C 109.5
H12A C12 H12B 109.5
H12A C12 H12C 109.5
H12B C12 H12C 109.5
O2 C13 N2 123.71(10)
O2 C13 C14 122.62(10)
N2 C13 C14 113.65(9)
C15 C14 C13 117.62(10)
C15 C14 C19 121.16(10)
C19 C14 C13 121.17(10)
C14 C15 H15 120.3
C14 C15 C16 119.34(11)
C16 C15 H15 120.3
O3 C16 C15 124.14(11)
O3 C16 C17 115.60(10)
C15 C16 C17 120.26(11)
O4 C17 C16 120.09(11)
O4 C17 C18 119.99(11)
C16 C17 C18 119.89(10)
O5 C18 C17 115.80(10)
O5 C18 C19 124.17(11)
C19 C18 C17 120.03(11)
C14 C19 C18 119.23(11)
C14 C19 H19 120.4
C18 C19 H19 120.4
O3 C20 H20A 109.5
O3 C20 H20B 109.5
O3 C20 H20C 109.5
H20A C20 H20B 109.5
H20A C20 H20C 109.5
H20B C20 H20C 109.5
O4 C21 H21A 109.5
O4 C21 H21B 109.5
O4 C21 H21C 109.5
H21A C21 H21B 109.5
H21A C21 H21C 109.5
H21B C21 H21C 109.5
O5 C22 H22A 109.5
O5 C22 H22B 109.5
O5 C22 H22C 109.5
H22A C22 H22B 109.5
H22A C22 H22C 109.5
H22B C22 H22C 109.5

loop_
_geom_bond_atom_site_label_1
_geom_bond_atom_site_label_2
_geom_bond_distance
O1 C11 1.3629(13)
O1 C12 1.4364(13)
O2 C13 1.2178(14)
O3 C16 1.3668(14)
O3 C20 1.4280(16)
O4 C17 1.3768(14)
O4 C21 1.4289(15)
O5 C18 1.3614(15)
O5 C22 1.4281(17)
N1 N2 1.3820(13)
N1 C1 1.2845(15)
N2 C13 1.3697(15)
N2 H2 0.907(17)
C1 H1 0.9500
C1 C2 1.4899(15)
C2 C3 1.4263(15)
C2 C11 1.3859(15)
C3 C4 1.4235(15)
C3 C8 1.4254(15)
C4 H4 0.9500
C4 C5 1.3700(17)
C5 H5 0.9500
C5 C6 1.4143(17)
C6 H6 0.9500
C6 C7 1.3666(17)
C7 H7 0.9500
C7 C8 1.4170(16)
C8 C9 1.4131(15)
C9 H9 0.9500
C9 C10 1.3665(16)
C10 H10 0.9500
C10 C11 1.4161(16)
C12 H12A 0.9800
C12 H12B 0.9800
C12 H12C 0.9800
C13 C14 1.4989(15)
C14 C15 1.3887(16)
C14 C19 1.3940(16)
C15 H15 0.9500
C15 C16 1.3934(16)
C16 C17 1.3957(18)
C17 C18 1.3980(18)
C18 C19 1.3969(16)
C19 H19 0.9500
C20 H20A 0.9800
C20 H20B 0.9800
C20 H20C 0.9800
C21 H21A 0.9800
C21 H21B 0.9800
C21 H21C 0.9800
C22 H22A 0.9800
C22 H22B 0.9800
C22 H22C 0.9800

loop_
_geom_torsion_atom_site_label_1
_geom_torsion_atom_site_label_2
_geom_torsion_atom_site_label_3
_geom_torsion_atom_site_label_4
_geom_torsion
O2 C13 C14 C15 -30.21(16)
O2 C13 C14 C19 147.40(12)
O3 C16 C17 O4 -3.53(16)
O3 C16 C17 C18 178.39(10)
O4 C17 C18 O5 5.13(16)
O4 C17 C18 C19 -174.97(10)
O5 C18 C19 C14 178.79(10)
N1 N2 C13 O2 -5.42(17)
N1 N2 C13 C14 172.68(9)
N1 C1 C2 C3 64.73(16)
N1 C1 C2 C11 -117.36(12)
N2 N1 C1 C2 0.12(16)
N2 C13 C14 C15 151.67(10)
N2 C13 C14 C19 -30.72(14)
C1 N1 N2 C13 174.55(10)
C1 C2 C3 C4 1.30(17)
C1 C2 C3 C8 179.94(10)
C1 C2 C11 O1 1.74(15)
C1 C2 C11 C10 -179.19(10)
C2 C3 C4 C5 -179.27(10)
C2 C3 C8 C7 178.28(10)
C2 C3 C8 C9 -1.82(16)
C3 C2 C11 O1 179.71(9)
C3 C2 C11 C10 -1.22(16)
C3 C4 C5 C6 0.45(18)
C3 C8 C9 C10 0.72(17)
C4 C3 C8 C7 -3.01(16)
C4 C3 C8 C9 176.89(10)
C4 C5 C6 C7 -2.06(19)
C5 C6 C7 C8 1.07(18)
C6 C7 C8 C3 1.49(17)
C6 C7 C8 C9 -178.41(11)
C7 C8 C9 C10 -179.37(11)
C8 C3 C4 C5 2.07(17)
C8 C9 C10 C11 0.14(18)
C9 C10 C11 O1 179.11(10)
C9 C10 C11 C2 0.11(17)
C11 C2 C3 C4 -176.58(10)
C11 C2 C3 C8 2.06(16)
C12 O1 C11 C2 -179.82(9)
C12 O1 C11 C10 1.13(16)
C13 C14 C15 C16 179.90(10)
C13 C14 C19 C18 -179.15(10)
C14 C15 C16 O3 178.85(11)
C14 C15 C16 C17 -0.24(17)
C15 C14 C19 C18 -1.62(17)
C15 C16 C17 O4 175.64(10)
C15 C16 C17 C18 -2.44(17)
C16 C17 C18 O5 -176.78(10)
C16 C17 C18 C19 3.12(17)
C17 C18 C19 C14 -1.10(17)
C19 C14 C15 C16 2.30(17)
C20 O3 C16 C15 21.81(17)
C20 O3 C16 C17 -159.06(11)
C21 O4 C17 C16 83.21(14)
C21 O4 C17 C18 -98.70(13)
C22 O5 C18 C17 -179.86(11)
C22 O5 C18 C19 0.25(17)
